data_4108426
loop_
_publ_author_name
'Cameron L. Hilton'
'Jeremy M. Crowfoot'
'Pawel Rempala'
'Benjamin T. King'

_publ_section_title
;
 18,18'-Dihexyl[9,9']biphenanthro[9,10-b]triphenylene: Construction and
 Consequences of a Profoundly Hindered Aryl-Aryl Single Bond
;
_journal_name_full 'Journal of the American Chemical Society'
_journal_page_first 13392
_journal_page_last 13399
_journal_paper_doi 10.1021/ja803396n
_journal_volume 130
_journal_year 2008
_chemical_formula_sum 'C84 H70'
_chemical_formula_weight 1079.40
_chemical_name_systematic
; 
 18,18'-Di-n-hexyl[9,9']Bi[phenanthro[9,10-b]triphenylenyl] 
;
_space_group_IT_number 2
_symmetry_cell_setting triclinic
_symmetry_space_group_name_Hall '-P 1'
_symmetry_space_group_name_H-M 'P -1'
_atom_sites_solution_hydrogens geom
_atom_sites_solution_primary direct
_atom_sites_solution_secondary difmap
_audit_creation_method SHELXL-97
_cell_angle_alpha 86.2720(10)
_cell_angle_beta 89.2610(10)
_cell_angle_gamma 78.7930(10)
_cell_formula_units_Z 2
_cell_length_a 8.98780(10)
_cell_length_b 15.3483(2)
_cell_length_c 21.4148(3)
_cell_measurement_temperature 99(2)
_cell_volume 2891.65(6)
_computing_cell_refinement 'Bruker SMART'
_computing_data_collection 'Bruker SMART'
_computing_data_reduction 'Bruker SAINT'
_computing_molecular_graphics 'Bruker SHELXTL'
_computing_publication_material 'Bruker SHELXTL'
_computing_structure_refinement 'SHELXL-97 (Sheldrick, 1997)'
_computing_structure_solution 'SHELXS-97 (Sheldrick, 1990)'
_diffrn_ambient_temperature 99(2)
_diffrn_measured_fraction_theta_full 0.969
_diffrn_measured_fraction_theta_max 0.969
_diffrn_measurement_device_type 'CCD area detector'
_diffrn_measurement_method 'phi and omega scans'
_diffrn_radiation_monochromator graphite
_diffrn_radiation_source 'fine-focus sealed tube'
_diffrn_radiation_type MoK\a
_diffrn_radiation_wavelength 0.71073
_diffrn_reflns_av_R_equivalents 0.0383
_diffrn_reflns_av_sigmaI/netI 0.0446
_diffrn_reflns_limit_h_max 10
_diffrn_reflns_limit_h_min -10
_diffrn_reflns_limit_k_max 17
_diffrn_reflns_limit_k_min -18
_diffrn_reflns_limit_l_max 24
_diffrn_reflns_limit_l_min -25
_diffrn_reflns_number 34228
_diffrn_reflns_theta_full 25.25
_diffrn_reflns_theta_max 25.25
_diffrn_reflns_theta_min 0.95
_exptl_absorpt_coefficient_mu 0.070
_exptl_absorpt_correction_T_max 0.9965
_exptl_absorpt_correction_T_min 0.9839
_exptl_absorpt_correction_type multi-scan
_exptl_absorpt_process_details 'SADABS V2.10 (Sheldrick, G.M., 2003)'
_exptl_crystal_colour yellow
_exptl_crystal_density_diffrn 1.240
_exptl_crystal_description plate
_exptl_crystal_F_000 1148
_exptl_crystal_size_max 0.23
_exptl_crystal_size_mid 0.20
_exptl_crystal_size_min 0.05
_refine_diff_density_max 0.226
_refine_diff_density_min -0.254
_refine_diff_density_rms 0.056
_refine_ls_extinction_method none
_refine_ls_goodness_of_fit_ref 1.092
_refine_ls_hydrogen_treatment mixed
_refine_ls_matrix_type full
_refine_ls_number_parameters 839
_refine_ls_number_reflns 10157
_refine_ls_number_restraints 76
_refine_ls_restrained_S_all 1.089
_refine_ls_R_factor_all 0.0657
_refine_ls_R_factor_gt 0.0417
_refine_ls_shift/su_max 0.003
_refine_ls_shift/su_mean 0.000
_refine_ls_structure_factor_coef Fsqd
_refine_ls_weighting_details 'calc w=1/[\s^2^(Fo^2^)+(0.0584P)^2^+0.0000P] where P=(Fo^2^+2Fc^2^)/3'
_refine_ls_weighting_scheme calc
_refine_ls_wR_factor_gt 0.0969
_refine_ls_wR_factor_ref 0.1071
_reflns_number_gt 7527
_reflns_number_total 10157
_reflns_threshold_expression >2sigma(I)
_cod_data_source_file ja803396n_si_003.cif
_cod_data_source_block ch238_0mexp
_cod_database_code 4108426

loop_
_symmetry_equiv_pos_as_xyz
'x, y, z'
'-x, -y, -z'

loop_
_atom_site_label
_atom_site_type_symbol
_atom_site_fract_x
_atom_site_fract_y
_atom_site_fract_z
_atom_site_U_iso_or_equiv
_atom_site_adp_type
_atom_site_occupancy
_atom_site_symmetry_multiplicity
_atom_site_calc_flag
_atom_site_refinement_flags
_atom_site_disorder_assembly
_atom_site_disorder_group
C1 C 0.70589(16) 0.20140(10) 0.15045(7) 0.0238(4) Uani 1 1 d . . .
H1A H 0.7151 0.1720 0.1910 0.029 Uiso 1 1 calc R . .
C2 C 0.69852(17) 0.15250(10) 0.09918(7) 0.0265(4) Uani 1 1 d . . .
H2A H 0.7034 0.0901 0.1045 0.032 Uiso 1 1 calc R . .
C3 C 0.68389(17) 0.19483(10) 0.03985(7) 0.0264(4) Uani 1 1 d . . .
H3A H 0.6823 0.1612 0.0042 0.032 Uiso 1 1 calc R . .
C4 C 0.67172(16) 0.28540(10) 0.03255(7) 0.0237(4) Uani 1 1 d . . .
H4A H 0.6592 0.3140 -0.0083 0.028 Uiso 1 1 calc R . .
C5 C 0.67801(16) 0.47805(10) 0.01907(7) 0.0221(3) Uani 1 1 d . . .
H5A H 0.7032 0.4443 -0.0165 0.026 Uiso 1 1 calc R . .
C6 C 0.66239(16) 0.56869(10) 0.01251(7) 0.0239(4) Uani 1 1 d . . .
H6A H 0.6759 0.5974 -0.0272 0.029 Uiso 1 1 calc R . .
C7 C 0.62647(16) 0.61831(10) 0.06468(7) 0.0222(4) Uani 1 1 d . . .
H7A H 0.6176 0.6811 0.0608 0.027 Uiso 1 1 calc R . .
C8 C 0.60378(15) 0.57676(9) 0.12177(7) 0.0198(3) Uani 1 1 d . . .
H8A H 0.5779 0.6117 0.1568 0.024 Uiso 1 1 calc R . .
C9 C 0.54720(15) 0.47446(9) 0.24599(6) 0.0172(3) Uani 1 1 d . . .
C10 C 0.33824(16) 0.48068(9) 0.36153(7) 0.0211(3) Uani 1 1 d . . .
H10A H 0.2936 0.5076 0.3233 0.025 Uiso 1 1 calc R . .
C11 C 0.24875(17) 0.47895(9) 0.41376(7) 0.0244(4) Uani 1 1 d . . .
H11A H 0.1433 0.5033 0.4110 0.029 Uiso 1 1 calc R . .
C12 C 0.31094(18) 0.44193(10) 0.47053(7) 0.0277(4) Uani 1 1 d . . .
H12A H 0.2489 0.4412 0.5067 0.033 Uiso 1 1 calc R . .
C13 C 0.46321(18) 0.40626(9) 0.47395(7) 0.0260(4) Uani 1 1 d . . .
H13A H 0.5058 0.3815 0.5130 0.031 Uiso 1 1 calc R . .
C14 C 0.79642(18) 0.35152(10) 0.48274(7) 0.0283(4) Uani 1 1 d . . .
H14A H 0.7403 0.3599 0.5205 0.034 Uiso 1 1 calc R . .
C15 C 0.95112(19) 0.32361(10) 0.48536(8) 0.0327(4) Uani 1 1 d . . .
H15A H 1.0005 0.3104 0.5248 0.039 Uiso 1 1 calc R . .
C16 C 1.03503(18) 0.31478(10) 0.43076(8) 0.0299(4) Uani 1 1 d . . .
H16A H 1.1425 0.2989 0.4325 0.036 Uiso 1 1 calc R . .
C17 C 0.96216(18) 0.32912(10) 0.37387(8) 0.0251(4) Uani 1 1 d . . .
C18 C 0.76957(16) 0.31652(9) 0.25629(7) 0.0190(3) Uani 1 1 d . . .
C19 C 0.70006(15) 0.29369(9) 0.14408(7) 0.0195(3) Uani 1 1 d . . .
C20 C 0.67728(15) 0.33670(9) 0.08391(7) 0.0199(3) Uani 1 1 d . . .
C21 C 0.65781(15) 0.43375(9) 0.07687(7) 0.0187(3) Uani 1 1 d . . .
C22 C 0.61787(15) 0.48348(9) 0.12989(7) 0.0183(3) Uani 1 1 d . . .
C23 C 0.61579(15) 0.43665(9) 0.19223(7) 0.0176(3) Uani 1 1 d . . .
C24 C 0.58720(15) 0.43026(9) 0.30556(6) 0.0175(3) Uani 1 1 d . . .
C25 C 0.49496(16) 0.44354(9) 0.36296(7) 0.0187(3) Uani 1 1 d . . .
C26 C 0.55767(17) 0.40546(9) 0.42113(7) 0.0209(3) Uani 1 1 d . . .
C27 C 0.71986(17) 0.36794(9) 0.42520(7) 0.0221(4) Uani 1 1 d . . .
C28 C 0.80339(16) 0.35136(9) 0.36969(7) 0.0204(3) Uani 1 1 d . . .
C29 C 0.72320(16) 0.36563(9) 0.30931(7) 0.0186(3) Uani 1 1 d . . .
C30 C 0.69803(16) 0.34728(9) 0.19881(7) 0.0191(3) Uani 1 1 d . . .
C31 C 0.23150(17) 0.79560(9) 0.37112(7) 0.0212(3) Uani 1 1 d . B .
H31A H 0.1356 0.7970 0.3525 0.025 Uiso 1 1 calc R . .
C32 C 0.23735(18) 0.83445(10) 0.42673(7) 0.0258(4) Uani 1 1 d . . .
H32A H 0.1465 0.8634 0.4456 0.031 Uiso 1 1 calc R . .
C33 C 0.37605(18) 0.83146(10) 0.45533(7) 0.0273(4) Uani 1 1 d . . .
H33A H 0.3808 0.8598 0.4932 0.033 Uiso 1 1 calc R . .
C34 C 0.50596(18) 0.78745(9) 0.42858(7) 0.0245(4) Uani 1 1 d . . .
H34A H 0.6003 0.7845 0.4489 0.029 Uiso 1 1 calc R . .
C35 C 0.78578(17) 0.69928(9) 0.36668(7) 0.0224(4) Uani 1 1 d . B .
H35A H 0.7953 0.7390 0.3979 0.027 Uiso 1 1 calc R . .
C36 C 0.91390(17) 0.64903(9) 0.34292(7) 0.0234(4) Uani 1 1 d . . .
H36A H 1.0108 0.6529 0.3584 0.028 Uiso 1 1 calc R . .
C37 C 0.90171(16) 0.59236(9) 0.29618(7) 0.0221(4) Uani 1 1 d . . .
H37A H 0.9904 0.5582 0.2789 0.027 Uiso 1 1 calc R . .
C38 C 0.76064(16) 0.58573(9) 0.27495(7) 0.0197(3) Uani 1 1 d . . .
H38A H 0.7537 0.5474 0.2425 0.024 Uiso 1 1 calc R . .
C39 C 0.43994(15) 0.56186(9) 0.24202(6) 0.0168(3) Uani 1 1 d . B .
C40 C 0.26660(16) 0.41657(9) 0.21200(7) 0.0218(3) Uani 1 1 d . . .
H40A H 0.3438 0.4012 0.2429 0.026 Uiso 1 1 calc R . .
C41 C 0.18887(17) 0.35266(10) 0.19552(7) 0.0257(4) Uani 1 1 d . . .
H41A H 0.2138 0.2941 0.2147 0.031 Uiso 1 1 calc R . .
C42 C 0.07440(17) 0.37326(10) 0.15115(7) 0.0275(4) Uani 1 1 d . . .
H42A H 0.0210 0.3291 0.1396 0.033 Uiso 1 1 calc R . .
C43 C 0.03923(17) 0.45813(10) 0.12417(7) 0.0255(4) Uani 1 1 d . B .
H43A H -0.0402 0.4725 0.0942 0.031 Uiso 1 1 calc R . .
C44 C -0.00357(16) 0.63137(10) 0.05421(7) 0.0247(4) Uani 1 1 d . . .
H44A H -0.0393 0.5840 0.0367 0.030 Uiso 1 1 calc R . .
C45 C -0.03527(17) 0.71441(11) 0.02441(7) 0.0287(4) Uani 1 1 d . . .
H45A H -0.0964 0.7252 -0.0122 0.034 Uiso 1 1 calc R . .
C46 C 0.02278(16) 0.78245(10) 0.04822(7) 0.0263(4) Uani 1 1 d . . .
H46A H 0.0039 0.8400 0.0272 0.032 Uiso 1 1 calc R . .
C47 C 0.10780(17) 0.76707(10) 0.10224(7) 0.0229(4) Uani 1 1 d . B .
C48 C 0.24190(15) 0.72958(9) 0.23730(6) 0.0179(3) Uani 1 1 d . . .
C49 C 0.36362(16) 0.75367(9) 0.34080(6) 0.0180(3) Uani 1 1 d . . .
C50 C 0.50381(16) 0.74646(9) 0.37192(7) 0.0192(3) Uani 1 1 d . B .
C51 C 0.64067(16) 0.69357(9) 0.34603(6) 0.0190(3) Uani 1 1 d . . .
C52 C 0.62629(16) 0.63414(9) 0.30000(6) 0.0176(3) Uani 1 1 d . B .
C53 C 0.47465(16) 0.63213(9) 0.27492(6) 0.0169(3) Uani 1 1 d . . .
C54 C 0.30424(15) 0.57628(9) 0.20683(6) 0.0171(3) Uani 1 1 d . . .
C55 C 0.23518(16) 0.50393(9) 0.18454(6) 0.0186(3) Uani 1 1 d . B .
C56 C 0.11783(16) 0.52430(9) 0.13976(7) 0.0205(3) Uani 1 1 d . . .
C57 C 0.08022(16) 0.61418(10) 0.10997(7) 0.0204(3) Uani 1 1 d . B .
C58 C 0.13462(15) 0.68418(9) 0.13608(6) 0.0186(3) Uani 1 1 d . . .
C59 C 0.22709(15) 0.66557(9) 0.19394(6) 0.0174(3) Uani 1 1 d . B .
C60 C 0.35706(15) 0.70676(9) 0.28310(6) 0.0170(3) Uani 1 1 d . B .
C61 C 0.88865(16) 0.23125(9) 0.26233(7) 0.0224(3) Uani 1 1 d . . .
H61A H 0.9846 0.2454 0.2772 0.027 Uiso 1 1 calc R . .
H61B H 0.9079 0.2076 0.2205 0.027 Uiso 1 1 calc R . .
C64 C 0.9104(2) 0.00164(12) 0.35523(9) 0.0291(6) Uani 0.894(3) 1 d PDU A 3
H64A H 0.8213 -0.0100 0.3328 0.035 Uiso 0.894(3) 1 calc PR A 3
H64B H 0.9904 -0.0527 0.3551 0.035 Uiso 0.894(3) 1 calc PR A 3
C65 C 0.8660(3) 0.02029(13) 0.42212(10) 0.0389(6) Uani 0.894(3) 1 d PDU A 3
H65A H 0.7900 0.0764 0.4225 0.047 Uiso 0.894(3) 1 calc PR A 3
H65B H 0.9564 0.0284 0.4453 0.047 Uiso 0.894(3) 1 calc PR A 3
C62 C 0.84332(17) 0.15923(9) 0.30714(7) 0.0232(4) Uani 1 1 d D A .
H62A H 0.8105 0.1854 0.3473 0.028 Uiso 1 1 calc R . .
H62B H 0.7555 0.1393 0.2893 0.028 Uiso 1 1 calc R . .
C63 C 0.96895(18) 0.07911(10) 0.31996(8) 0.0333(4) Uani 1 1 d DU . .
H63A H 1.0489 0.0963 0.3452 0.040 Uiso 0.894(3) 1 calc PR A 3
H63B H 1.0148 0.0591 0.2798 0.040 Uiso 0.894(3) 1 calc PR A 3
H63C H 1.0690 0.0960 0.3130 0.040 Uiso 0.106(3) 1 d PR A 4
H63D H 0.9597 0.0324 0.2913 0.040 Uiso 0.106(3) 1 d PR A 4
C64B C 0.9545(17) 0.0410(9) 0.3922(7) 0.033(4) Uani 0.106(3) 1 d PDU A 4
H64C H 1.0518 0.0043 0.4074 0.039 Uiso 0.106(3) 1 calc PR A 4
H64D H 0.9227 0.0901 0.4202 0.039 Uiso 0.106(3) 1 calc PR A 4
C65B C 0.8330(19) -0.0153(11) 0.3886(7) 0.040(5) Uani 0.106(3) 1 d PDU A 4
H65C H 0.8676 -0.0642 0.3606 0.048 Uiso 0.106(3) 1 calc PR A 4
H65D H 0.7388 0.0219 0.3708 0.048 Uiso 0.106(3) 1 calc PR A 4
C66 C 0.8001(2) -0.05501(12) 0.45514(9) 0.0480(5) Uani 1 1 d DU . .
H66A H 0.7722 -0.0402 0.4981 0.072 Uiso 0.894(3) 1 calc PR A 3
H66B H 0.8761 -0.1103 0.4559 0.072 Uiso 0.894(3) 1 calc PR A 3
H66C H 0.7099 -0.0628 0.4326 0.072 Uiso 0.894(3) 1 calc PR A 3
H66D H 0.7726 -0.0067 0.4833 0.072 Uiso 0.106(3) 1 d PR A 4
H66E H 0.8913 -0.0960 0.4709 0.072 Uiso 0.106(3) 1 d PR A 4
H66F H 0.7165 -0.0873 0.4530 0.072 Uiso 0.106(3) 1 d PR A 4
C67 C 0.14063(16) 0.82191(9) 0.23336(7) 0.0205(3) Uani 1 1 d . B 4
H67A H 0.1651 0.8543 0.1943 0.025 Uiso 1 1 calc R B 4
H67B H 0.1658 0.8548 0.2688 0.025 Uiso 1 1 calc R B 4
C68 C -0.03085(16) 0.82347(9) 0.23455(7) 0.0234(4) Uani 1 1 d . B 4
H68A H -0.0508 0.7714 0.2135 0.028 Uiso 1 1 calc R B 4
H68B H -0.0642 0.8177 0.2786 0.028 Uiso 1 1 calc R B 4
C69 C -0.12432(16) 0.90756(10) 0.20293(7) 0.0254(4) Uani 1 1 d . B 4
H69A H -0.0875 0.9148 0.1595 0.030 Uiso 1 1 calc R B 4
H69B H -0.1079 0.9594 0.2253 0.030 Uiso 1 1 calc R B 4
C70 C -0.29379(17) 0.90780(11) 0.20129(8) 0.0319(4) Uani 1 1 d . B 4
H70A H -0.3289 0.8963 0.2445 0.038 Uiso 1 1 calc R B 4
H70B H -0.3475 0.9678 0.1861 0.038 Uiso 1 1 calc R B 4
C71 C -0.33805(19) 0.83986(12) 0.16024(9) 0.0412(5) Uani 1 1 d . B 4
H71A H -0.2987 0.7793 0.1792 0.049 Uiso 1 1 calc R B 4
H71B H -0.2900 0.8450 0.1187 0.049 Uiso 1 1 calc R B 4
C72 C -0.50811(19) 0.85189(13) 0.15190(9) 0.0483(5) Uani 1 1 d . B 4
H72A H -0.5305 0.8070 0.1248 0.072 Uiso 1 1 calc R B 4
H72B H -0.5477 0.9114 0.1326 0.072 Uiso 1 1 calc R B 4
H72C H -0.5561 0.8450 0.1928 0.072 Uiso 1 1 calc R B 4
C80 C 0.31084(19) 0.14325(11) 0.09237(8) 0.0378(4) Uani 1 1 d . C 4
H80A H 0.3661 0.1871 0.1029 0.045 Uiso 1 1 calc R C 4
C81 C 0.3426(2) 0.10115(11) 0.03786(8) 0.0397(4) Uani 1 1 d . C 4
H81A H 0.4200 0.1156 0.0107 0.048 Uiso 1 1 calc R C 4
C82 C 0.2620(2) 0.03789(11) 0.02257(9) 0.0430(5) Uani 1 1 d . C 4
H82A H 0.2832 0.0089 -0.0153 0.052 Uiso 1 1 calc R C 4
C83 C 0.1502(2) 0.01650(11) 0.06225(10) 0.0449(5) Uani 1 1 d . C 4
H83A H 0.0951 -0.0275 0.0519 0.054 Uiso 1 1 calc R C 4
C84 C 0.1191(2) 0.05899(11) 0.11664(9) 0.0425(5) Uani 1 1 d . C 4
H84A H 0.0418 0.0446 0.1438 0.051 Uiso 1 1 calc R C 4
C85 C 0.19922(19) 0.12227(11) 0.13197(9) 0.0391(4) Uani 1 1 d . C 4
H85A H 0.1777 0.1515 0.1698 0.047 Uiso 1 1 calc R C 4
C90 C 0.4216(11) 0.2019(7) 0.3609(6) 0.043(4) Uani 0.595(10) 1 d P D 1
H90A H 0.4257 0.2568 0.3783 0.052 Uiso 0.595(10) 1 calc PR D 1
C91 C 0.4465(13) 0.1952(9) 0.2979(6) 0.043(3) Uani 0.595(10) 1 d P D 1
H91A H 0.4675 0.2441 0.2721 0.051 Uiso 0.595(10) 1 calc PR D 1
C92 C 0.4402(14) 0.1148(10) 0.2730(5) 0.051(4) Uani 0.595(10) 1 d P D 1
H92A H 0.4572 0.1074 0.2297 0.061 Uiso 0.595(10) 1 calc PR D 1
C93 C 0.4086(10) 0.0452(7) 0.3123(6) 0.047(4) Uani 0.595(10) 1 d P D 1
H93A H 0.4012 -0.0094 0.2952 0.057 Uiso 0.595(10) 1 calc PR D 1
C94 C 0.3881(11) 0.0533(6) 0.3741(5) 0.046(2) Uani 0.595(10) 1 d P D 1
H94A H 0.3714 0.0041 0.4007 0.055 Uiso 0.595(10) 1 calc PR D 1
C95 C 0.3917(11) 0.1348(8) 0.3989(5) 0.045(2) Uani 0.595(10) 1 d P D 1
H95A H 0.3731 0.1425 0.4421 0.054 Uiso 0.595(10) 1 calc PR D 1
C90A C 0.4249(15) 0.2066(8) 0.3258(9) 0.041(5) Uani 0.405(10) 1 d P D 2
H90B H 0.4267 0.2681 0.3191 0.049 Uiso 0.405(10) 1 calc PR D 2
C91A C 0.4168(18) 0.1551(11) 0.2752(8) 0.037(4) Uani 0.405(10) 1 d P D 2
H91B H 0.4150 0.1812 0.2337 0.044 Uiso 0.405(10) 1 calc PR D 2
C92A C 0.4116(18) 0.0682(11) 0.2853(8) 0.041(4) Uani 0.405(10) 1 d P D 2
H92B H 0.4017 0.0347 0.2503 0.049 Uiso 0.405(10) 1 calc PR D 2
C93A C 0.4201(18) 0.0264(12) 0.3437(9) 0.061(5) Uani 0.405(10) 1 d P D 2
H93B H 0.4220 -0.0356 0.3506 0.074 Uiso 0.405(10) 1 calc PR D 2
C94A C 0.4257(14) 0.0802(12) 0.3916(5) 0.045(3) Uani 0.405(10) 1 d P D 2
H94B H 0.4265 0.0533 0.4329 0.054 Uiso 0.405(10) 1 calc PR D 2
C95A C 0.4302(18) 0.1670(14) 0.3863(7) 0.061(8) Uani 0.405(10) 1 d P D 2
H95B H 0.4366 0.1999 0.4220 0.073 Uiso 0.405(10) 1 calc PR D 2
H17 H 1.0252(17) 0.3258(9) 0.3375(7) 0.026(4) Uiso 1 1 d . . .
H47 H 0.1528(16) 0.8155(9) 0.1146(6) 0.024(4) Uiso 1 1 d . . .

loop_
_atom_site_aniso_label
_atom_site_aniso_U_11
_atom_site_aniso_U_22
_atom_site_aniso_U_33
_atom_site_aniso_U_23
_atom_site_aniso_U_13
_atom_site_aniso_U_12
C1 0.0211(8) 0.0261(9) 0.0238(9) -0.0035(7) 0.0014(7) -0.0033(7)
C2 0.0252(9) 0.0246(9) 0.0311(10) -0.0083(7) 0.0023(7) -0.0063(7)
C3 0.0256(9) 0.0299(9) 0.0257(10) -0.0116(7) 0.0010(7) -0.0069(7)
C4 0.0200(8) 0.0319(9) 0.0191(9) -0.0040(7) -0.0010(7) -0.0042(7)
C5 0.0165(8) 0.0312(9) 0.0190(9) -0.0038(7) -0.0018(6) -0.0050(7)
C6 0.0191(8) 0.0341(9) 0.0195(9) 0.0035(7) -0.0030(7) -0.0090(7)
C7 0.0174(8) 0.0258(8) 0.0240(9) 0.0009(7) -0.0035(7) -0.0061(7)
C8 0.0152(8) 0.0255(8) 0.0190(9) -0.0031(7) -0.0016(6) -0.0039(6)
C9 0.0143(8) 0.0190(8) 0.0191(8) -0.0028(6) -0.0025(6) -0.0050(6)
C10 0.0232(9) 0.0198(8) 0.0202(9) -0.0015(6) -0.0021(7) -0.0035(7)
C11 0.0232(9) 0.0242(8) 0.0256(9) -0.0031(7) 0.0033(7) -0.0039(7)
C12 0.0332(10) 0.0275(9) 0.0227(9) -0.0028(7) 0.0058(7) -0.0068(8)
C13 0.0361(10) 0.0236(8) 0.0180(9) -0.0008(7) -0.0015(7) -0.0054(7)
C14 0.0357(10) 0.0260(9) 0.0217(9) -0.0020(7) -0.0064(7) -0.0015(8)
C15 0.0381(11) 0.0330(10) 0.0248(10) -0.0019(7) -0.0155(8) -0.0001(8)
C16 0.0260(9) 0.0295(9) 0.0328(10) -0.0021(8) -0.0114(8) -0.0017(7)
C17 0.0239(9) 0.0238(9) 0.0275(10) -0.0040(7) -0.0028(8) -0.0032(7)
C18 0.0161(8) 0.0200(8) 0.0213(9) 0.0001(6) -0.0014(6) -0.0049(6)
C19 0.0123(8) 0.0235(8) 0.0227(9) -0.0044(7) 0.0000(6) -0.0026(6)
C20 0.0123(8) 0.0260(8) 0.0218(9) -0.0040(7) -0.0005(6) -0.0041(6)
C21 0.0109(7) 0.0274(8) 0.0180(8) -0.0031(7) -0.0031(6) -0.0037(6)
C22 0.0115(7) 0.0248(8) 0.0189(8) -0.0005(7) -0.0031(6) -0.0042(6)
C23 0.0142(8) 0.0207(8) 0.0193(8) -0.0029(6) -0.0037(6) -0.0058(6)
C24 0.0182(8) 0.0174(8) 0.0182(8) -0.0033(6) -0.0034(6) -0.0058(6)
C25 0.0228(8) 0.0147(7) 0.0195(9) -0.0034(6) -0.0014(7) -0.0053(6)
C26 0.0273(9) 0.0174(8) 0.0185(9) -0.0030(6) -0.0014(7) -0.0048(7)
C27 0.0287(9) 0.0159(8) 0.0217(9) -0.0019(6) -0.0044(7) -0.0041(7)
C28 0.0232(9) 0.0173(8) 0.0207(9) -0.0003(6) -0.0044(7) -0.0039(6)
C29 0.0188(8) 0.0173(8) 0.0202(9) 0.0003(6) -0.0020(6) -0.0050(6)
C30 0.0160(8) 0.0215(8) 0.0208(9) -0.0037(6) 0.0019(6) -0.0056(6)
C31 0.0217(8) 0.0195(8) 0.0219(9) -0.0005(7) -0.0016(7) -0.0028(6)
C32 0.0279(9) 0.0246(8) 0.0231(9) -0.0044(7) 0.0014(7) -0.0002(7)
C33 0.0346(10) 0.0261(9) 0.0209(9) -0.0080(7) -0.0014(7) -0.0030(7)
C34 0.0278(9) 0.0237(8) 0.0224(9) -0.0024(7) -0.0060(7) -0.0050(7)
C35 0.0246(9) 0.0219(8) 0.0212(9) -0.0011(7) -0.0059(7) -0.0058(7)
C36 0.0186(8) 0.0262(9) 0.0261(9) 0.0013(7) -0.0072(7) -0.0064(7)
C37 0.0181(8) 0.0231(8) 0.0244(9) 0.0006(7) -0.0014(7) -0.0027(7)
C38 0.0208(8) 0.0206(8) 0.0183(8) -0.0018(6) -0.0008(6) -0.0054(7)
C39 0.0169(8) 0.0188(8) 0.0147(8) 0.0001(6) 0.0009(6) -0.0038(6)
C40 0.0190(8) 0.0260(8) 0.0213(9) -0.0032(7) -0.0014(6) -0.0057(7)
C41 0.0277(9) 0.0236(8) 0.0273(9) -0.0029(7) 0.0005(7) -0.0081(7)
C42 0.0268(9) 0.0309(9) 0.0292(10) -0.0076(7) 0.0004(7) -0.0148(7)
C43 0.0208(9) 0.0350(9) 0.0230(9) -0.0049(7) -0.0036(7) -0.0099(7)
C44 0.0188(8) 0.0339(9) 0.0224(9) -0.0044(7) -0.0019(7) -0.0061(7)
C45 0.0213(9) 0.0426(10) 0.0211(9) -0.0005(8) -0.0062(7) -0.0033(8)
C46 0.0211(9) 0.0308(9) 0.0241(9) 0.0040(7) -0.0017(7) 0.0008(7)
C47 0.0202(8) 0.0261(9) 0.0216(9) -0.0010(7) -0.0011(7) -0.0028(7)
C48 0.0144(8) 0.0207(8) 0.0191(8) 0.0001(6) 0.0008(6) -0.0048(6)
C49 0.0215(8) 0.0157(7) 0.0170(8) 0.0007(6) -0.0009(6) -0.0046(6)
C50 0.0235(8) 0.0170(8) 0.0174(8) 0.0015(6) -0.0018(6) -0.0057(6)
C51 0.0220(8) 0.0177(8) 0.0171(8) 0.0016(6) -0.0021(6) -0.0044(6)
C52 0.0189(8) 0.0181(8) 0.0157(8) 0.0029(6) -0.0031(6) -0.0045(6)
C53 0.0186(8) 0.0186(8) 0.0131(8) 0.0019(6) -0.0009(6) -0.0033(6)
C54 0.0159(8) 0.0220(8) 0.0140(8) -0.0016(6) 0.0023(6) -0.0051(6)
C55 0.0169(8) 0.0238(8) 0.0156(8) -0.0047(6) 0.0021(6) -0.0043(6)
C56 0.0175(8) 0.0276(8) 0.0169(8) -0.0050(7) 0.0026(6) -0.0049(7)
C57 0.0133(8) 0.0284(9) 0.0195(8) -0.0025(7) 0.0010(6) -0.0037(7)
C58 0.0132(8) 0.0249(8) 0.0174(8) -0.0026(6) 0.0017(6) -0.0022(6)
C59 0.0121(7) 0.0228(8) 0.0177(8) 0.0004(6) 0.0013(6) -0.0048(6)
C60 0.0167(8) 0.0185(8) 0.0167(8) -0.0008(6) 0.0011(6) -0.0061(6)
C61 0.0211(8) 0.0232(8) 0.0219(9) -0.0033(7) -0.0012(7) -0.0012(7)
C64 0.0329(12) 0.0205(10) 0.0300(12) -0.0020(9) 0.0004(9) 0.0044(9)
C65 0.0518(15) 0.0317(12) 0.0312(14) -0.0001(10) 0.0068(11) -0.0044(11)
C62 0.0222(8) 0.0235(8) 0.0224(9) -0.0007(7) -0.0006(7) -0.0009(7)
C63 0.0310(10) 0.0293(9) 0.0348(10) 0.0036(8) 0.0058(8) 0.0042(8)
C64B 0.030(9) 0.021(8) 0.040(9) 0.008(7) 0.011(7) 0.010(6)
C65B 0.036(9) 0.047(10) 0.033(9) 0.001(8) 0.021(8) -0.003(7)
C66 0.0488(12) 0.0441(11) 0.0478(13) 0.0103(9) 0.0122(10) -0.0063(9)
C67 0.0204(8) 0.0204(8) 0.0203(8) 0.0001(6) -0.0021(6) -0.0027(6)
C68 0.0217(9) 0.0239(8) 0.0234(9) -0.0004(7) 0.0002(7) -0.0021(7)
C69 0.0211(9) 0.0248(8) 0.0289(9) 0.0002(7) -0.0018(7) -0.0016(7)
C70 0.0200(9) 0.0339(9) 0.0380(11) 0.0045(8) 0.0005(7) 0.0018(7)
C71 0.0257(10) 0.0482(11) 0.0504(12) -0.0020(9) -0.0039(8) -0.0090(9)
C72 0.0271(10) 0.0573(13) 0.0596(14) 0.0083(10) -0.0082(9) -0.0096(9)
C80 0.0282(10) 0.0364(10) 0.0510(12) -0.0108(9) 0.0001(9) -0.0094(8)
C81 0.0325(10) 0.0413(11) 0.0434(12) -0.0053(9) 0.0009(9) -0.0019(9)
C82 0.0537(13) 0.0324(10) 0.0382(12) -0.0066(9) -0.0169(10) 0.0059(9)
C83 0.0512(13) 0.0253(10) 0.0591(14) 0.0064(9) -0.0267(11) -0.0110(9)
C84 0.0346(11) 0.0373(11) 0.0564(14) 0.0036(10) -0.0053(9) -0.0110(9)
C85 0.0349(11) 0.0392(10) 0.0446(12) -0.0110(9) 0.0014(9) -0.0080(9)
C90 0.036(5) 0.050(6) 0.049(10) -0.017(7) 0.014(7) -0.015(4)
C91 0.018(3) 0.050(5) 0.053(9) 0.022(5) 0.005(4) 0.002(3)
C92 0.026(4) 0.091(13) 0.033(4) -0.010(7) 0.008(3) -0.007(5)
C93 0.034(4) 0.034(7) 0.079(13) -0.023(8) 0.010(8) -0.012(5)
C94 0.042(4) 0.029(4) 0.069(6) 0.003(4) 0.005(3) -0.017(3)
C95 0.037(4) 0.058(5) 0.044(4) -0.012(3) 0.006(3) -0.021(4)
C90A 0.034(7) 0.029(5) 0.057(16) 0.009(11) 0.002(10) -0.007(4)
C91A 0.018(5) 0.053(11) 0.035(7) 0.012(7) -0.003(4) 0.002(5)
C92A 0.025(6) 0.043(10) 0.050(10) -0.002(7) 0.002(7) 0.004(5)
C93A 0.048(5) 0.054(7) 0.074(14) 0.030(7) -0.013(7) 0.000(5)
C94A 0.038(6) 0.051(10) 0.036(5) 0.016(6) 0.014(4) 0.008(5)
C95A 0.026(6) 0.12(2) 0.028(10) -0.025(11) -0.014(7) 0.020(10)

loop_
_atom_type_symbol
_atom_type_description
_atom_type_scat_dispersion_real
_atom_type_scat_dispersion_imag
_atom_type_scat_source
C C 0.0033 0.0016 'International Tables Vol C Tables 4.2.6.8 and 6.1.1.4'
H H 0.0000 0.0000 'International Tables Vol C Tables 4.2.6.8 and 6.1.1.4'

loop_
_geom_angle_atom_site_label_1
_geom_angle_atom_site_label_2
_geom_angle_atom_site_label_3
_geom_angle
C2 C1 C19 121.56(14)
C1 C2 C3 119.68(14)
C4 C3 C2 119.92(14)
C3 C4 C20 121.49(14)
C6 C5 C21 121.75(14)
C5 C6 C7 119.30(14)
C8 C7 C6 120.21(14)
C7 C8 C22 121.79(14)
C23 C9 C24 118.99(12)
C23 C9 C39 121.36(12)
C24 C9 C39 119.57(12)
C11 C10 C25 121.88(14)
C10 C11 C12 120.49(15)
C13 C12 C11 119.31(15)
C12 C13 C26 121.70(14)
C15 C14 C27 121.10(15)
C14 C15 C16 120.12(15)
C15 C16 C17 119.70(15)
C16 C17 C28 121.52(16)
C30 C18 C29 117.96(13)
C30 C18 C61 121.36(13)
C29 C18 C61 120.64(12)
C1 C19 C20 118.23(13)
C1 C19 C30 121.87(13)
C20 C19 C30 119.46(13)
C4 C20 C19 118.97(13)
C4 C20 C21 121.86(13)
C19 C20 C21 119.16(13)
C5 C21 C22 119.53(13)
C5 C21 C20 121.58(13)
C22 C21 C20 118.89(13)
C8 C22 C21 117.40(13)
C8 C22 C23 122.38(13)
C21 C22 C23 119.53(12)
C9 C23 C30 117.67(12)
C9 C23 C22 125.41(12)
C30 C23 C22 116.82(12)
C29 C24 C9 117.16(13)
C29 C24 C25 117.58(12)
C9 C24 C25 125.20(13)
C10 C25 C26 117.31(13)
C10 C25 C24 122.52(13)
C26 C25 C24 119.40(13)
C13 C26 C25 119.30(14)
C13 C26 C27 121.40(13)
C25 C26 C27 119.29(13)
C14 C27 C28 118.88(14)
C14 C27 C26 121.90(14)
C28 C27 C26 119.16(13)
C27 C28 C17 118.22(14)
C27 C28 C29 119.20(13)
C17 C28 C29 122.34(14)
C18 C29 C24 118.53(13)
C18 C29 C28 124.36(13)
C24 C29 C28 117.05(13)
C18 C30 C23 118.48(13)
C18 C30 C19 124.94(13)
C23 C30 C19 116.58(12)
C32 C31 C49 121.89(14)
C31 C32 C33 119.97(15)
C34 C33 C32 119.54(14)
C33 C34 C50 121.89(14)
C36 C35 C51 121.64(14)
C35 C36 C37 119.72(14)
C38 C37 C36 119.78(14)
C37 C38 C52 121.91(13)
C54 C39 C53 119.12(13)
C54 C39 C9 122.12(12)
C53 C39 C9 118.75(12)
C41 C40 C55 122.00(14)
C40 C41 C42 120.36(15)
C43 C42 C41 119.16(14)
C42 C43 C56 121.56(14)
C45 C44 C57 121.85(14)
C44 C45 C46 119.16(14)
C45 C46 C47 120.18(15)
C46 C47 C58 122.13(15)
C60 C48 C59 118.20(13)
C60 C48 C67 120.51(12)
C59 C48 C67 121.25(12)
C31 C49 C50 117.76(13)
C31 C49 C60 121.94(13)
C50 C49 C60 119.71(13)
C34 C50 C49 118.73(14)
C34 C50 C51 121.77(13)
C49 C50 C51 119.44(13)
C35 C51 C52 119.27(13)
C35 C51 C50 121.63(13)
C52 C51 C50 119.09(12)
C38 C52 C51 117.61(13)
C38 C52 C53 122.46(13)
C51 C52 C53 119.57(13)
C39 C53 C60 117.78(12)
C39 C53 C52 124.38(13)
C60 C53 C52 117.82(12)
C39 C54 C59 117.94(12)
C39 C54 C55 123.93(13)
C59 C54 C55 118.10(12)
C40 C55 C56 117.14(13)
C40 C55 C54 122.76(13)
C56 C55 C54 119.54(13)
C43 C56 C55 119.76(14)
C43 C56 C57 120.88(13)
C55 C56 C57 119.36(12)
C44 C57 C58 119.36(14)
C44 C57 C56 120.97(13)
C58 C57 C56 119.62(13)
C47 C58 C57 117.14(13)
C47 C58 C59 123.21(13)
C57 C58 C59 119.43(13)
C54 C59 C48 118.29(12)
C54 C59 C58 116.75(12)
C48 C59 C58 124.95(13)
C48 C60 C53 118.73(13)
C48 C60 C49 124.97(13)
C53 C60 C49 116.28(12)
C18 C61 C62 113.59(12)
C65 C64 C63 112.82(16)
C64 C65 C66 112.01(18)
C63 C62 C61 113.82(13)
C62 C63 C64 111.85(14)
C62 C63 C64B 108.6(5)
C65B C64B C63 103.2(10)
C64B C65B C66 110.1(12)
C48 C67 C68 115.50(11)
C69 C68 C67 113.53(12)
C68 C69 C70 113.85(12)
C71 C70 C69 114.54(13)
C70 C71 C72 112.69(15)
C81 C80 C85 120.32(16)
C80 C81 C82 119.75(17)
C81 C82 C83 120.10(17)
C84 C83 C82 119.74(17)
C83 C84 C85 120.30(18)
C84 C85 C80 119.79(17)
C95 C90 C91 123.0(12)
C90 C91 C92 118.0(13)
C93 C92 C91 119.1(10)
C94 C93 C92 121.4(7)
C93 C94 C95 119.3(8)
C90 C95 C94 119.2(10)
C95A C90A C91A 119.4(13)
C92A C91A C90A 119.8(15)
C91A C92A C93A 123(2)
C92A C93A C94A 115.1(17)
C95A C94A C93A 126.5(10)
C94A C95A C90A 116.5(13)

loop_
_geom_bond_atom_site_label_1
_geom_bond_atom_site_label_2
_geom_bond_distance
C1 C2 1.379(2)
C1 C19 1.405(2)
C2 C3 1.385(2)
C3 C4 1.372(2)
C4 C20 1.4007(19)
C5 C6 1.369(2)
C5 C21 1.400(2)
C6 C7 1.392(2)
C7 C8 1.373(2)
C8 C22 1.4119(19)
C9 C23 1.4043(19)
C9 C24 1.4216(19)
C9 C39 1.4902(19)
C10 C11 1.371(2)
C10 C25 1.413(2)
C11 C12 1.385(2)
C12 C13 1.373(2)
C13 C26 1.405(2)
C14 C15 1.374(2)
C14 C27 1.403(2)
C15 C16 1.383(2)
C16 C17 1.375(2)
C17 C28 1.404(2)
C18 C30 1.4065(19)
C18 C29 1.4170(19)
C18 C61 1.5207(19)
C19 C20 1.408(2)
C19 C30 1.4730(19)
C20 C21 1.464(2)
C21 C22 1.4130(19)
C22 C23 1.4761(19)
C23 C30 1.4252(19)
C24 C29 1.4162(19)
C24 C25 1.4767(19)
C25 C26 1.416(2)
C26 C27 1.461(2)
C27 C28 1.408(2)
C28 C29 1.4715(19)
C31 C32 1.372(2)
C31 C49 1.408(2)
C32 C33 1.387(2)
C33 C34 1.369(2)
C34 C50 1.4046(19)
C35 C36 1.368(2)
C35 C51 1.403(2)
C36 C37 1.387(2)
C37 C38 1.3768(19)
C38 C52 1.409(2)
C39 C54 1.4147(19)
C39 C53 1.4115(19)
C40 C41 1.376(2)
C40 C55 1.4065(19)
C41 C42 1.386(2)
C42 C43 1.370(2)
C43 C56 1.404(2)
C44 C45 1.368(2)
C44 C57 1.403(2)
C45 C46 1.382(2)
C46 C47 1.377(2)
C47 C58 1.403(2)
C48 C60 1.4129(19)
C48 C59 1.4205(19)
C48 C67 1.5260(19)
C49 C50 1.4149(19)
C49 C60 1.4774(19)
C50 C51 1.460(2)
C51 C52 1.4095(19)
C52 C53 1.4779(19)
C53 C60 1.4178(19)
C54 C59 1.4219(19)
C54 C55 1.4801(19)
C55 C56 1.4103(19)
C56 C57 1.461(2)
C57 C58 1.413(2)
C58 C59 1.4819(19)
C61 C62 1.528(2)
C64 C65 1.512(3)
C64 C63 1.542(2)
C65 C66 1.528(3)
C62 C63 1.512(2)
C63 C64B 1.631(13)
C64B C65B 1.524(17)
C65B C66 1.561(13)
C67 C68 1.5367(19)
C68 C69 1.520(2)
C69 C70 1.523(2)
C70 C71 1.519(2)
C71 C72 1.515(2)
C80 C81 1.371(2)
C80 C85 1.377(2)
C81 C82 1.377(2)
C82 C83 1.382(3)
C83 C84 1.371(2)
C84 C85 1.374(2)
C90 C95 1.337(13)
C90 C91 1.371(10)
C91 C92 1.388(16)
C92 C93 1.387(12)
C93 C94 1.345(11)
C94 C95 1.395(11)
C90A C95A 1.392(14)
C90A C91A 1.39(2)
C91A C92A 1.35(2)
C92A C93A 1.365(18)
C93A C94A 1.37(2)
C94A C95A 1.338(16)
